data_1529051
loop_
_publ_author_name
'Zhang, F.X.'
'Boatner, L.A.'
'Ewing, R.C.'
'Lian, J.'
'Wang, Z.W.'
'Hu, J.'
'Lang, M.'

_publ_section_title
;
 Pressure-induced zircon-type to scheelite-type phase transitions on Yb P
 O4 and Lu P O4
;
_journal_name_full 'Journal of Solid State Chemistry'
_journal_page_first 2633
_journal_page_last 2638
_journal_volume 181
_journal_year 2008
_chemical_formula_sum 'Lu O4 P'
_chemical_name_systematic 'Lu (P O4)'
_space_group_IT_number 88
_symmetry_space_group_name_Hall '-I 4ad'
_symmetry_space_group_name_H-M 'I 41/a :2'
_cell_angle_alpha 90
_cell_angle_beta 90
_cell_angle_gamma 90
_cell_formula_units_Z 4
_cell_length_a 4.552
_cell_length_b 4.552
_cell_length_c 10.393
_cell_volume 215.350
_citation_journal_id_ASTM JSSCBI
_cod_data_source_file Zhang_JSSCBI_2008_1591.cif
_cod_data_source_block Lu1O4P1
_cod_original_cell_volume 215.3503
_cod_original_formula_sum 'Lu1 O4 P1'
_cod_database_code 1529051

loop_
_symmetry_equiv_pos_as_xyz
x,y,z
-y+3/4,x+1/4,z+1/4
-x+1/2,-y,z+1/2
y+3/4,-x+3/4,z+3/4
-x,-y,-z
y-3/4,-x-1/4,-z-1/4
x-1/2,y,-z-1/2
-y-3/4,x-3/4,-z-3/4
x+1/2,y+1/2,z+1/2
-y+5/4,x+3/4,z+3/4
-x+1,-y+1/2,z+1
y+5/4,-x+5/4,z+5/4
-x+1/2,-y+1/2,-z+1/2
y-1/4,-x+1/4,-z+1/4
x,y+1/2,-z
-y-1/4,x-1/4,-z-1/4

loop_
_atom_site_label
_atom_site_type_symbol
_atom_site_fract_x
_atom_site_fract_y
_atom_site_fract_z
_atom_site_occupancy
_atom_site_U_iso_or_equiv
O1 O-2 0.2665 0.5892 0.5808 1 0.0
P1 P+5 0 0.25 0.125 1 0.0
Lu1 Lu+3 0 0.25 0.625 1 0.0
